data_7715497
loop_
_publ_author_name
'To&#x142;oczko, Aleksandra'
'Ka&#x17a;mierczak, Marcin'
'Ksi&#x105;&#x17c;ek, Maria'
'Weselski, Marek'
'Siczek, Mi&#x142;osz'
'Kusz, Joachim'
'Bronisz, Robert'

_publ_section_title
;
 Expanding the dimensionality of bis(tetrazolyl)alkane-based Fe(II)
 coordination polymers by the application of dinitrile coligands.
;
_journal_issue 16
_journal_name_full 'Dalton transactions (Cambridge, England : 2003)'
_journal_page_first 7163
_journal_page_last 7174
_journal_paper_doi 10.1039/d4dt00462k
_journal_volume 53
_journal_year 2024
_chemical_formula_moiety
;
C14 H20 Fe N18, 2(B F4)
;
_chemical_formula_sum 'C14 H20 B2 F8 Fe N18'
_chemical_formula_weight 669.95
_space_group_crystal_system triclinic
_space_group_IT_number 2
_space_group_name_Hall '-P 1'
_space_group_name_H-M_alt 'P -1'
_atom_sites_solution_hydrogens geom
_audit_creation_method SHELXL-2019/3
_audit_update_record
;
2024-02-13 deposited with the CCDC.	2024-03-21 downloaded from the CCDC.
;
_cell_angle_alpha 89.886(6)
_cell_angle_beta 91.310(5)
_cell_angle_gamma 111.316(7)
_cell_formula_units_Z 1
_cell_length_a 8.0729(6)
_cell_length_b 8.7297(7)
_cell_length_c 10.3033(6)
_cell_measurement_reflns_used 2529
_cell_measurement_temperature 250(1)
_cell_measurement_theta_max 35.6040
_cell_measurement_theta_min 3.4000
_cell_volume 676.25(9)
_computing_cell_refinement 'CrysAlisPro 1.171.38.41q (Rigaku OD, 2015)'
_computing_data_collection 'CrysAlisPro 1.171.38.41q (Rigaku OD, 2015)'
_computing_data_reduction 'CrysAlisPro 1.171.38.41q (Rigaku OD, 2015)'
_computing_structure_refinement 'SHELXL-2019/2 (Sheldrick, 2015)'
_computing_structure_solution 'SHELXS-2013 (Sheldrick, 2015)'
_diffrn_ambient_temperature 250(1)
_diffrn_detector_area_resol_mean 10.4498
_diffrn_measured_fraction_theta_full 0.998
_diffrn_measured_fraction_theta_max 0.998
_diffrn_measurement_device_type
;
SuperNova diffractometer (Agilent Technologies) with Atlas detector
;
_diffrn_measurement_method '\w scans'
_diffrn_radiation_type MoK\a
_diffrn_radiation_wavelength 0.71073
_diffrn_reflns_av_R_equivalents 0.0258
_diffrn_reflns_av_unetI/netI 0.0344
_diffrn_reflns_Laue_measured_fraction_full 0.998
_diffrn_reflns_Laue_measured_fraction_max 0.998
_diffrn_reflns_limit_h_max 10
_diffrn_reflns_limit_h_min -9
_diffrn_reflns_limit_k_max 10
_diffrn_reflns_limit_k_min -10
_diffrn_reflns_limit_l_max 12
_diffrn_reflns_limit_l_min -12
_diffrn_reflns_number 5635
_diffrn_reflns_point_group_measured_fraction_full 0.998
_diffrn_reflns_point_group_measured_fraction_max 0.998
_diffrn_reflns_theta_full 25.242
_diffrn_reflns_theta_max 26.372
_diffrn_reflns_theta_min 3.181
_diffrn_source 'micro-focus sealed X-ray tube'
_exptl_absorpt_coefficient_mu 0.657
_exptl_absorpt_correction_T_max 1.00000
_exptl_absorpt_correction_T_min 0.64870
_exptl_absorpt_correction_type multi-scan
_exptl_absorpt_process_details
;
CrysAlisPro 1.171.38.41q (Rigaku Oxford Diffraction, 2015)
Empirical absorption correction using spherical harmonics,
 implemented in SCALE3 ABSPACK scaling algorithm.
;
_exptl_crystal_density_diffrn 1.645
_exptl_crystal_description polyhedron
_exptl_crystal_F_000 338
_exptl_crystal_size_max 0.230
_exptl_crystal_size_mid 0.200
_exptl_crystal_size_min 0.040
_refine_diff_density_max 0.367
_refine_diff_density_min -0.503
_refine_diff_density_rms 0.055
_refine_ls_extinction_method none
_refine_ls_goodness_of_fit_ref 1.056
_refine_ls_hydrogen_treatment constr
_refine_ls_matrix_type full
_refine_ls_number_parameters 206
_refine_ls_number_reflns 2760
_refine_ls_number_restraints 0
_refine_ls_restrained_S_all 1.056
_refine_ls_R_factor_all 0.0409
_refine_ls_R_factor_gt 0.0355
_refine_ls_shift/su_max 0.000
_refine_ls_shift/su_mean 0.000
_refine_ls_structure_factor_coef Fsqd
_refine_ls_weighting_details 'w=1/[\s^2^(Fo^2^)+(0.0506P)^2^+0.0988P] where P=(Fo^2^+2Fc^2^)/3'
_refine_ls_weighting_scheme calc
_refine_ls_wR_factor_gt 0.0904
_refine_ls_wR_factor_ref 0.0954
_reflns_Friedel_coverage 0.000
_reflns_number_gt 2448
_reflns_number_total 2760
_reflns_threshold_expression 'I > 2\s(I)'
_cod_data_source_file d4dt00462k2.cif
_cod_data_source_block 1_2_rb20_104_1a_3_250k
_cod_depositor_comments 'Adding full bibliography for 7715495--7715502.cif.'
_cod_database_code 7715497
_shelx_shelxl_version_number 2019/3
_shelx_space_group_comment
;
The symmetry employed for this shelxl refinement is uniquely defined
by the following loop, which should always be used as a source of
symmetry information in preference to the above space-group names.
They are only intended as comments.
;
_shelx_estimated_absorpt_t_min 0.864
_shelx_estimated_absorpt_t_max 0.974

loop_
_space_group_symop_operation_xyz
'x, y, z'
'-x, -y, -z'

loop_
_atom_site_label
_atom_site_type_symbol
_atom_site_fract_x
_atom_site_fract_y
_atom_site_fract_z
_atom_site_U_iso_or_equiv
_atom_site_adp_type
_atom_site_occupancy
_atom_site_site_symmetry_order
_atom_site_calc_flag
_atom_site_refinement_flags_posn
_atom_site_refinement_flags_adp
_atom_site_refinement_flags_occupancy
_atom_site_disorder_assembly
_atom_site_disorder_group
Fe1 Fe 0.500000 0.000000 0.500000 0.02463(13) Uani 1 2 d S . P . .
N1 N 0.1826(2) -0.5104(2) 0.41031(17) 0.0397(4) Uani 1 1 d . . . . .
N2 N 0.2295(2) -0.43658(19) 0.29687(15) 0.0309(4) Uani 1 1 d . . . . .
N3 N 0.3235(2) -0.27989(19) 0.30432(15) 0.0307(4) Uani 1 1 d . . . . .
N4 N 0.3411(2) -0.24465(19) 0.42989(15) 0.0304(3) Uani 1 1 d . . . . .
N5 N 0.1188(2) 0.1181(2) 0.25103(19) 0.0436(4) Uani 1 1 d . . . . .
N6 N 0.2723(2) 0.24300(19) 0.24538(15) 0.0301(3) Uani 1 1 d . . . . .
N7 N 0.3956(2) 0.2339(2) 0.32562(15) 0.0320(4) Uani 1 1 d . . . . .
N8 N 0.3215(2) 0.09379(19) 0.38907(15) 0.0317(4) Uani 1 1 d . . . . .
C1 C 0.2546(3) -0.3861(2) 0.49186(19) 0.0372(5) Uani 1 1 d . . . . .
H1 H 0.246360 -0.395417 0.582599 0.045 Uiso 1 1 calc R U . . .
C2 C 0.1547(3) 0.0271(3) 0.3422(2) 0.0416(5) Uani 1 1 d . . . . .
H2 H 0.072159 -0.073428 0.370756 0.050 Uiso 1 1 calc R U . . .
C3 C 0.1858(3) -0.5262(2) 0.17385(18) 0.0348(4) Uani 1 1 d . . . . .
H3A H 0.199452 -0.448428 0.102531 0.042 Uiso 1 1 calc R U . . .
H3B H 0.061518 -0.601728 0.173556 0.042 Uiso 1 1 calc R U . . .
C4 C 0.3054(3) -0.6224(3) 0.15314(18) 0.0355(4) Uani 1 1 d . . . . .
H4A H 0.286338 -0.667289 0.064609 0.043 Uiso 1 1 calc R U . . .
H4B H 0.429839 -0.548094 0.162212 0.043 Uiso 1 1 calc R U . . .
N9 N 0.6558(2) 0.0390(2) 0.32603(15) 0.0329(4) Uani 1 1 d . . . . .
C5 C 0.6935(2) 0.0456(2) 0.22024(18) 0.0298(4) Uani 1 1 d . . . . .
C6 C 0.7358(3) 0.0551(3) 0.08293(18) 0.0373(5) Uani 1 1 d . . . . .
H6A H 0.826778 0.007268 0.069635 0.045 Uiso 0.846(11) 1 calc R U P A 1
H6B H 0.785717 0.170904 0.057614 0.045 Uiso 0.846(11) 1 calc R U P A 1
H6C H 0.757598 -0.043839 0.057234 0.045 Uiso 0.154(11) 1 calc R U P A 2
H6D H 0.844586 0.150460 0.068614 0.045 Uiso 0.154(11) 1 calc R U P A 2
C7 C 0.5734(3) -0.0347(5) -0.0048(2) 0.0335(9) Uani 0.846(11) 1 d . . P A 1
H7A H 0.611284 -0.027444 -0.095085 0.040 Uiso 0.846(11) 1 calc R U P A 1
H7B H 0.525923 -0.151244 0.018652 0.040 Uiso 0.846(11) 1 calc R U P A 1
C7A C 0.583(2) 0.070(3) -0.0018(13) 0.042(6) Uani 0.154(11) 1 d . . P A 2
H7D H 0.559715 0.167896 0.026680 0.051 Uiso 0.154(11) 1 calc R U P A 2
H7C H 0.621063 0.088413 -0.091877 0.051 Uiso 0.154(11) 1 calc R U P A 2
B1 B 0.8316(3) 0.6305(3) 0.1832(2) 0.0384(5) Uani 1 1 d . . . . .
F1 F 0.6923(2) 0.6848(2) 0.16750(16) 0.0643(4) Uani 1 1 d . . . . .
F2 F 0.9000(2) 0.6566(2) 0.30753(14) 0.0672(4) Uani 1 1 d . . . . .
F3 F 0.9641(2) 0.7116(2) 0.09798(15) 0.0688(5) Uani 1 1 d . . . . .
F4 F 0.7695(2) 0.46445(18) 0.15515(17) 0.0672(4) Uani 1 1 d . . . . .

loop_
_atom_site_aniso_label
_atom_site_aniso_U_11
_atom_site_aniso_U_22
_atom_site_aniso_U_33
_atom_site_aniso_U_23
_atom_site_aniso_U_13
_atom_site_aniso_U_12
Fe1 0.0315(2) 0.0239(2) 0.01573(19) 0.00104(13) -0.00329(14) 0.00707(15)
N1 0.0509(11) 0.0302(9) 0.0294(9) 0.0026(7) -0.0022(8) 0.0047(8)
N2 0.0401(9) 0.0261(8) 0.0243(8) -0.0006(6) -0.0061(7) 0.0096(7)
N3 0.0373(9) 0.0260(8) 0.0248(8) -0.0007(6) -0.0056(6) 0.0070(7)
N4 0.0368(9) 0.0269(8) 0.0235(8) -0.0008(6) -0.0033(6) 0.0072(7)
N5 0.0389(10) 0.0343(10) 0.0529(12) 0.0030(8) -0.0163(8) 0.0088(8)
N6 0.0348(8) 0.0303(8) 0.0263(8) -0.0008(6) -0.0074(6) 0.0135(7)
N7 0.0350(9) 0.0315(9) 0.0284(8) 0.0036(6) -0.0068(7) 0.0112(7)
N8 0.0361(9) 0.0290(8) 0.0287(8) 0.0027(6) -0.0039(7) 0.0103(7)
C1 0.0474(12) 0.0306(10) 0.0259(10) 0.0020(8) -0.0006(8) 0.0051(9)
C2 0.0373(11) 0.0329(11) 0.0515(13) 0.0061(9) -0.0095(9) 0.0097(9)
C3 0.0471(12) 0.0328(10) 0.0258(10) -0.0044(8) -0.0152(8) 0.0170(9)
C4 0.0482(12) 0.0378(11) 0.0228(9) 0.0034(8) -0.0041(8) 0.0188(9)
N9 0.0369(9) 0.0366(9) 0.0219(8) 0.0007(6) -0.0007(7) 0.0095(7)
C5 0.0278(9) 0.0333(10) 0.0250(10) 0.0008(7) -0.0036(7) 0.0074(8)
C6 0.0330(10) 0.0551(13) 0.0208(9) 0.0047(8) 0.0022(8) 0.0124(9)
C7 0.0388(17) 0.047(2) 0.0190(11) -0.0060(11) -0.0034(9) 0.0210(13)
C7A 0.058(12) 0.055(15) 0.016(6) 0.000(6) 0.002(6) 0.024(8)
B1 0.0371(12) 0.0422(13) 0.0316(12) 0.0075(10) -0.0018(9) 0.0096(10)
F1 0.0622(9) 0.0693(10) 0.0722(11) 0.0050(8) -0.0027(8) 0.0371(8)
F2 0.0736(10) 0.0718(10) 0.0362(8) 0.0148(7) -0.0143(7) 0.0034(8)
F3 0.0548(9) 0.0872(12) 0.0486(9) 0.0239(8) 0.0104(7) 0.0066(8)
F4 0.0641(9) 0.0453(8) 0.0890(12) -0.0089(8) 0.0016(8) 0.0160(7)

loop_
_atom_type_symbol
_atom_type_description
_atom_type_scat_dispersion_real
_atom_type_scat_dispersion_imag
_atom_type_scat_source
C C 0.0033 0.0016 'International Tables Vol C Tables 4.2.6.8 and 6.1.1.4'
H H 0.0000 0.0000 'International Tables Vol C Tables 4.2.6.8 and 6.1.1.4'
B B 0.0013 0.0007 'International Tables Vol C Tables 4.2.6.8 and 6.1.1.4'
F F 0.0171 0.0103 'International Tables Vol C Tables 4.2.6.8 and 6.1.1.4'
Fe Fe 0.3463 0.8444 'International Tables Vol C Tables 4.2.6.8 and 6.1.1.4'
N N 0.0061 0.0033 'International Tables Vol C Tables 4.2.6.8 and 6.1.1.4'

loop_
_geom_angle_atom_site_label_1
_geom_angle_atom_site_label_2
_geom_angle_atom_site_label_3
_geom_angle
_geom_angle_site_symmetry_1
_geom_angle_site_symmetry_3
_geom_angle_publ_flag
N9 Fe1 N4 90.79(6) 2_656 . ?
N9 Fe1 N9 180.0 2_656 . ?
N4 Fe1 N9 89.20(6) . . ?
N9 Fe1 N4 89.21(6) 2_656 2_656 ?
N4 Fe1 N4 180.00(8) . 2_656 ?
N9 Fe1 N4 90.80(6) . 2_656 ?
N9 Fe1 N8 86.53(6) 2_656 2_656 ?
N4 Fe1 N8 91.62(6) . 2_656 ?
N9 Fe1 N8 93.47(6) . 2_656 ?
N4 Fe1 N8 88.38(6) 2_656 2_656 ?
N9 Fe1 N8 93.47(6) 2_656 . ?
N4 Fe1 N8 88.38(6) . . ?
N9 Fe1 N8 86.53(6) . . ?
N4 Fe1 N8 91.62(6) 2_656 . ?
N8 Fe1 N8 180.0 2_656 . ?
C1 N1 N2 101.23(16) . . ?
N3 N2 N1 114.95(16) . . ?
N3 N2 C3 122.67(16) . . ?
N1 N2 C3 122.33(16) . . ?
N2 N3 N4 105.25(14) . . ?
N3 N4 C1 106.46(15) . . ?
N3 N4 Fe1 121.20(12) . . ?
C1 N4 Fe1 132.22(13) . . ?
C2 N5 N6 101.28(17) . . ?
N7 N6 N5 114.68(15) . . ?
N7 N6 C4 122.08(16) . 1_565 ?
N5 N6 C4 123.18(16) . 1_565 ?
N6 N7 N8 105.46(15) . . ?
N7 N8 C2 106.04(16) . . ?
N7 N8 Fe1 117.31(12) . . ?
C2 N8 Fe1 134.53(14) . . ?
N1 C1 N4 112.10(18) . . ?
N1 C1 H1 124.0 . . ?
N4 C1 H1 123.9 . . ?
N5 C2 N8 112.53(19) . . ?
N5 C2 H2 123.7 . . ?
N8 C2 H2 123.7 . . ?
N2 C3 C4 110.79(16) . . ?
N2 C3 H3A 109.5 . . ?
C4 C3 H3A 109.5 . . ?
N2 C3 H3B 109.5 . . ?
C4 C3 H3B 109.5 . . ?
H3A C3 H3B 108.1 . . ?
N6 C4 C3 112.18(16) 1_545 . ?
N6 C4 H4A 109.2 1_545 . ?
C3 C4 H4A 109.2 . . ?
N6 C4 H4B 109.2 1_545 . ?
C3 C4 H4B 109.2 . . ?
H4A C4 H4B 107.9 . . ?
C5 N9 Fe1 161.76(15) . . ?
N9 C5 C6 177.8(2) . . ?
C5 C6 C7 112.93(17) . . ?
C5 C6 C7A 111.1(6) . . ?
C5 C6 H6A 109.0 . . ?
C7 C6 H6A 109.0 . . ?
C5 C6 H6B 109.0 . . ?
C7 C6 H6B 109.0 . . ?
H6A C6 H6B 107.8 . . ?
C5 C6 H6C 109.4 . . ?
C7A C6 H6C 109.4 . . ?
C5 C6 H6D 109.4 . . ?
C7A C6 H6D 109.4 . . ?
H6C C6 H6D 108.0 . . ?
C7 C7 C6 113.2(4) 2_655 . ?
C7 C7 H7A 108.9 2_655 . ?
C6 C7 H7A 108.9 . . ?
C7 C7 H7B 108.9 2_655 . ?
C6 C7 H7B 108.9 . . ?
H7A C7 H7B 107.8 . . ?
C7A C7A C6 115(2) 2_655 . ?
C7A C7A H7D 108.6 2_655 . ?
C6 C7A H7D 108.6 . . ?
C7A C7A H7C 108.6 2_655 . ?
C6 C7A H7C 108.6 . . ?
H7D C7A H7C 107.5 . . ?
F2 B1 F1 111.4(2) . . ?
F2 B1 F4 109.50(19) . . ?
F1 B1 F4 108.2(2) . . ?
F2 B1 F3 109.2(2) . . ?
F1 B1 F3 109.67(19) . . ?
F4 B1 F3 108.9(2) . . ?

loop_
_geom_bond_atom_site_label_1
_geom_bond_atom_site_label_2
_geom_bond_distance
_geom_bond_site_symmetry_2
_geom_bond_publ_flag
Fe1 N9 2.1680(15) 2_656 ?
Fe1 N4 2.1680(15) . ?
Fe1 N9 2.1681(15) . ?
Fe1 N4 2.1681(15) 2_656 ?
Fe1 N8 2.1983(16) 2_656 ?
Fe1 N8 2.1983(16) . ?
N1 C1 1.320(3) . ?
N1 N2 1.328(2) . ?
N2 N3 1.302(2) . ?
N2 C3 1.458(2) . ?
N3 N4 1.323(2) . ?
N4 C1 1.346(2) . ?
N5 C2 1.323(3) . ?
N5 N6 1.323(2) . ?
N6 N7 1.303(2) . ?
N6 C4 1.461(2) 1_565 ?
N7 N8 1.328(2) . ?
N8 C2 1.337(3) . ?
C1 H1 0.9400 . ?
C2 H2 0.9400 . ?
C3 C4 1.511(3) . ?
C3 H3A 0.9800 . ?
C3 H3B 0.9800 . ?
C4 H4A 0.9800 . ?
C4 H4B 0.9800 . ?
N9 C5 1.134(2) . ?
C5 C6 1.458(2) . ?
C6 C7 1.533(3) . ?
C6 C7A 1.543(17) . ?
C6 H6A 0.9800 . ?
C6 H6B 0.9800 . ?
C6 H6C 0.9800 . ?
C6 H6D 0.9800 . ?
C7 C7 1.520(6) 2_655 ?
C7 H7A 0.9800 . ?
C7 H7B 0.9800 . ?
C7A C7A 1.45(4) 2_655 ?
C7A H7D 0.9800 . ?
C7A H7C 0.9800 . ?
B1 F2 1.369(3) . ?
B1 F1 1.376(3) . ?
B1 F4 1.380(3) . ?
B1 F3 1.381(3) . ?

loop_
_geom_torsion_atom_site_label_1
_geom_torsion_atom_site_label_2
_geom_torsion_atom_site_label_3
_geom_torsion_atom_site_label_4
_geom_torsion
_geom_torsion_site_symmetry_1
_geom_torsion_site_symmetry_2
_geom_torsion_site_symmetry_3
_geom_torsion_site_symmetry_4
_geom_torsion_publ_flag
C1 N1 N2 N3 0.3(2) . . . . ?
C1 N1 N2 C3 177.60(18) . . . . ?
N1 N2 N3 N4 -0.3(2) . . . . ?
C3 N2 N3 N4 -177.56(16) . . . . ?
N2 N3 N4 C1 0.1(2) . . . . ?
N2 N3 N4 Fe1 176.63(11) . . . . ?
C2 N5 N6 N7 -0.3(2) . . . . ?
C2 N5 N6 C4 177.18(18) . . . 1_565 ?
N5 N6 N7 N8 0.4(2) . . . . ?
C4 N6 N7 N8 -177.08(16) 1_565 . . . ?
N6 N7 N8 C2 -0.3(2) . . . . ?
N6 N7 N8 Fe1 165.52(11) . . . . ?
N2 N1 C1 N4 -0.2(2) . . . . ?
N3 N4 C1 N1 0.1(2) . . . . ?
Fe1 N4 C1 N1 -175.92(14) . . . . ?
N6 N5 C2 N8 0.0(2) . . . . ?
N7 N8 C2 N5 0.2(2) . . . . ?
Fe1 N8 C2 N5 -162.07(15) . . . . ?
N3 N2 C3 C4 101.3(2) . . . . ?
N1 N2 C3 C4 -75.8(2) . . . . ?
N2 C3 C4 N6 67.6(2) . . . 1_545 ?
C5 C6 C7 C7 60.8(4) . . . 2_655 ?
C5 C6 C7A C7A -64(2) . . . 2_655 ?
